data_7223089
loop_
_publ_author_name
'Wang, Chao'
'Huang, Ling ling'
'Lu, Min'
'Zhao, Bei'
'Wang, Yaorong'
'Zhang, Yong'
'Shen, Qi'
'Yao, Yingming'

_publ_section_title
;
 Anionic phenoxy-amido rare-earth complexes as efficient catalysts for
 amidation of aldehydes with amines
;
_journal_name_full 'RSC Adv.'
_journal_paper_doi 10.1039/C5RA20285J
_journal_year 2015
_chemical_formula_moiety 'C56 H86 Cl2 Li2 N3 Nd O4 Si2'
_chemical_formula_sum 'C56 H86 Cl2 Li2 N3 Nd O4 Si2'
_chemical_formula_weight 1150.48
_chemical_name_systematic
; 
 ? 
;
_space_group_IT_number 110
_symmetry_cell_setting tetragonal
_symmetry_space_group_name_Hall 'I 4bw -2c'
_symmetry_space_group_name_H-M 'I 41 c d'
_atom_sites_solution_hydrogens geom
_atom_sites_solution_primary direct
_atom_sites_solution_secondary difmap
_audit_creation_method SHELXL-97
_audit_update_record
;
2015-07-14 deposited with the CCDC.
2015-10-28 downloaded from the CCDC.
;
_cell_angle_alpha 90.00
_cell_angle_beta 90.00
_cell_angle_gamma 90.00
_cell_formula_units_Z 8
_cell_length_a 21.6935(8)
_cell_length_b 21.6935(8)
_cell_length_c 26.9178(14)
_cell_measurement_reflns_used 2611
_cell_measurement_temperature 293(2)
_cell_measurement_theta_max 23.4450
_cell_measurement_theta_min 3.9410
_cell_volume 12667.7(9)
_computing_cell_refinement
;
CrysAlisPro, Agilent Technologies,
Version 1.171.36.32 (release 02-08-2013 CrysAlis171 .NET)
(compiled Aug  2 2013,16:46:58)
;
_computing_data_collection
;
CrysAlisPro, Agilent Technologies,
Version 1.171.36.32 (release 02-08-2013 CrysAlis171 .NET)
(compiled Aug  2 2013,16:46:58)
;
_computing_data_reduction
;
CrysAlisPro, Agilent Technologies,
Version 1.171.36.32 (release 02-08-2013 CrysAlis171 .NET)
(compiled Aug  2 2013,16:46:58)
;
_computing_publication_material
; 
O. V. Dolomanov, L. J. Bourhis, R. J. Gildea, J. A. K. Howard and H. Puschmann, 
OLEX2: a complete structure solution, refinement and analysis program. 
J. Appl. Cryst. (2009). 42, 339-341. 
;
_computing_structure_refinement 'SHELXL-97 (Sheldrick, 1997)'
_computing_structure_solution 'SHELXS-97 (Sheldrick, 1990)'
_diffrn_ambient_temperature 293(2)
_diffrn_detector_area_resol_mean 10.3818
_diffrn_measured_fraction_theta_full 0.998
_diffrn_measured_fraction_theta_max 0.998
_diffrn_measurement_device_type 'Xcalibur, Atlas, Gemini '
_diffrn_measurement_method '\w scans'
_diffrn_radiation_monochromator graphite
_diffrn_radiation_source 'fine-focus sealed tube'
_diffrn_radiation_type MoK\a
_diffrn_radiation_wavelength 0.71073
_diffrn_reflns_av_R_equivalents 0.0674
_diffrn_reflns_av_sigmaI/netI 0.0561
_diffrn_reflns_limit_h_max 26
_diffrn_reflns_limit_h_min -18
_diffrn_reflns_limit_k_max 24
_diffrn_reflns_limit_k_min -27
_diffrn_reflns_limit_l_max 24
_diffrn_reflns_limit_l_min -33
_diffrn_reflns_number 21602
_diffrn_reflns_theta_full 26.37
_diffrn_reflns_theta_max 26.37
_diffrn_reflns_theta_min 3.03
_exptl_absorpt_coefficient_mu 0.983
_exptl_absorpt_correction_T_max 1.00000
_exptl_absorpt_correction_T_min 0.49298
_exptl_absorpt_correction_type multi-scan
_exptl_absorpt_process_details
; 
CrysAlisPro, Agilent Technologies,
Version 1.171.36.28 (release 01-02-2013 CrysAlis171 .NET)
(compiled Feb  1 2013,16:14:44)
Empirical absorption correction using spherical harmonics,
 implemented in SCALE3 ABSPACK scaling algorithm. 
;
_exptl_crystal_colour yellow
_exptl_crystal_density_diffrn 1.206
_exptl_crystal_density_method 'not measured'
_exptl_crystal_description plate
_exptl_crystal_F_000 4824
_exptl_crystal_size_max 0.8000
_exptl_crystal_size_mid 0.6000
_exptl_crystal_size_min 0.4000
_refine_diff_density_max 0.608
_refine_diff_density_min -0.380
_refine_diff_density_rms 0.060
_refine_ls_abs_structure_details 'Flack H D (1983), Acta Cryst. A39, 876-881'
_refine_ls_abs_structure_Flack 0.01(3)
_refine_ls_extinction_method none
_refine_ls_goodness_of_fit_ref 1.014
_refine_ls_hydrogen_treatment constr
_refine_ls_matrix_type full
_refine_ls_number_parameters 297
_refine_ls_number_reflns 5093
_refine_ls_number_restraints 11
_refine_ls_restrained_S_all 1.018
_refine_ls_R_factor_all 0.0934
_refine_ls_R_factor_gt 0.0441
_refine_ls_shift/su_max 0.001
_refine_ls_shift/su_mean 0.000
_refine_ls_structure_factor_coef Fsqd
_refine_ls_weighting_details 'calc w=1/[\s^2^(Fo^2^)+(0.0326P)^2^+22.7126P] where P=(Fo^2^+2Fc^2^)/3'
_refine_ls_weighting_scheme calc
_refine_ls_wR_factor_gt 0.0849
_refine_ls_wR_factor_ref 0.1022
_reflns_number_gt 2943
_reflns_number_total 5093
_reflns_threshold_expression >2sigma(I)
_cod_data_source_file c5ra20285j2.cif
_cod_data_source_block complex6
_cod_original_cell_volume 12667.7(10)
_cod_database_code 7223089

loop_
_symmetry_equiv_pos_as_xyz
'x, y, z'
'-y, x+1/2, z+1/4'
'-x, -y, z'
'y, -x+1/2, z+1/4'
'-x, y, z+1/2'
'x, -y, z+1/2'
'-y+1/2, -x, z+1/4'
'y+1/2, x, z+1/4'
'x+1/2, y+1/2, z+1/2'
'-y+1/2, x+1, z+3/4'
'-x+1/2, -y+1/2, z+1/2'
'y+1/2, -x+1, z+3/4'
'-x+1/2, y+1/2, z+1'
'x+1/2, -y+1/2, z+1'
'-y+1, -x+1/2, z+3/4'
'y+1, x+1/2, z+3/4'

loop_
_atom_site_label
_atom_site_type_symbol
_atom_site_fract_x
_atom_site_fract_y
_atom_site_fract_z
_atom_site_U_iso_or_equiv
_atom_site_adp_type
_atom_site_occupancy
_atom_site_symmetry_multiplicity
_atom_site_calc_flag
_atom_site_refinement_flags
_atom_site_disorder_assembly
_atom_site_disorder_group
Nd1 Nd 0.0000 0.5000 0.78201(6) 0.03956(12) Uani 1 2 d S . .
O1 O 0.1004(2) 0.5057(2) 0.75287(17) 0.0468(11) Uani 1 1 d . . .
O2 O -0.1322(3) 0.5756(3) 0.6488(2) 0.106(2) Uani 1 1 d D . .
N1 N -0.0081(3) 0.5897(3) 0.7269(2) 0.0520(16) Uani 1 1 d . . .
N2 N 0.0000 0.5000 0.8687(3) 0.053(2) Uani 1 2 d S . .
Cl1 Cl -0.10434(14) 0.82989(12) 0.79867(12) 0.1208(12) Uani 1 1 d . A .
Li1 Li -0.0953(7) 0.5593(8) 0.7084(6) 0.080(5) Uani 1 1 d . . .
Si1 Si 0.01692(12) 0.56733(13) 0.89849(9) 0.0740(7) Uani 1 1 d . A .
C1 C 0.1336(3) 0.5573(3) 0.7405(2) 0.0435(18) Uani 1 1 d . A .
C2 C 0.1935(3) 0.5666(3) 0.7584(3) 0.0453(18) Uani 1 1 d . . .
C3 C 0.2227(3) 0.6216(4) 0.7441(3) 0.052(2) Uani 1 1 d . . .
H3 H 0.2619 0.6297 0.7565 0.062 Uiso 1 1 calc R . .
C4 C 0.1961(3) 0.6649(4) 0.7119(3) 0.0532(19) Uani 1 1 d . . .
C5 C 0.1383(3) 0.6519(3) 0.6949(3) 0.053(2) Uani 1 1 d . A .
H5 H 0.1197 0.6797 0.6733 0.063 Uiso 1 1 calc R . .
C6 C 0.1062(3) 0.5996(3) 0.7081(2) 0.0463(17) Uani 1 1 d . . .
C15 C 0.0416(3) 0.5874(3) 0.6894(3) 0.0500(19) Uani 1 1 d . A .
H15A H 0.0323 0.6174 0.6637 0.060 Uiso 1 1 calc R . .
H15B H 0.0410 0.5470 0.6740 0.060 Uiso 1 1 calc R . .
C16 C -0.0290(3) 0.6480(4) 0.7414(3) 0.053(2) Uani 1 1 d . A .
C21 C -0.0753(3) 0.6493(4) 0.7777(3) 0.065(2) Uani 1 1 d . . .
H21 H -0.0577 0.6280 0.8065 0.078 Uiso 1 1 calc R A .
C20 C -0.0971(4) 0.7051(5) 0.7959(3) 0.084(3) Uani 1 1 d . A .
H20 H -0.1258 0.7056 0.8216 0.101 Uiso 1 1 calc R . .
C19 C -0.0762(4) 0.7598(4) 0.7760(4) 0.075(3) Uani 1 1 d . . .
C18 C -0.0350(4) 0.7594(4) 0.7388(4) 0.074(3) Uani 1 1 d . A .
H18 H -0.0228 0.7965 0.7245 0.088 Uiso 1 1 calc R . .
C17 C -0.0103(4) 0.7045(4) 0.7213(3) 0.058(2) Uani 1 1 d . . .
H17 H 0.0189 0.7052 0.6960 0.070 Uiso 1 1 calc R A .
C7 C 0.2268(3) 0.5205(3) 0.7926(3) 0.057(2) Uani 1 1 d . . .
C10 C 0.2923(4) 0.5421(4) 0.8068(3) 0.074(3) Uani 1 1 d . . .
H10A H 0.2899 0.5813 0.8232 0.111 Uiso 1 1 calc R . .
H10B H 0.3168 0.5460 0.7773 0.111 Uiso 1 1 calc R . .
H10C H 0.3108 0.5125 0.8286 0.111 Uiso 1 1 calc R . .
C9 C 0.2348(4) 0.4590(4) 0.7657(3) 0.083(3) Uani 1 1 d . . .
H9A H 0.2563 0.4306 0.7868 0.124 Uiso 1 1 calc R . .
H9B H 0.2580 0.4654 0.7357 0.124 Uiso 1 1 calc R . .
H9C H 0.1950 0.4425 0.7575 0.124 Uiso 1 1 calc R . .
C8 C 0.1909(4) 0.5098(4) 0.8403(3) 0.080(3) Uani 1 1 d . . .
H8A H 0.1900 0.5472 0.8594 0.120 Uiso 1 1 calc R . .
H8B H 0.2104 0.4778 0.8593 0.120 Uiso 1 1 calc R . .
H8C H 0.1495 0.4977 0.8323 0.120 Uiso 1 1 calc R . .
C11 C 0.2308(5) 0.7238(5) 0.6965(5) 0.113(2) Uani 1 1 d . . .
C12 C 0.2440(5) 0.7606(5) 0.7451(4) 0.113(2) Uani 1 1 d . . .
H12A H 0.2656 0.7348 0.7682 0.169 Uiso 1 1 calc R . .
H12B H 0.2057 0.7737 0.7595 0.169 Uiso 1 1 calc R . .
H12C H 0.2687 0.7961 0.7374 0.169 Uiso 1 1 calc R . .
C14 C 0.1952(5) 0.7667(4) 0.6667(4) 0.113(2) Uani 1 1 d . . .
H14A H 0.2159 0.8058 0.6657 0.169 Uiso 1 1 calc R . .
H14B H 0.1550 0.7718 0.6811 0.169 Uiso 1 1 calc R . .
H14C H 0.1911 0.7508 0.6335 0.169 Uiso 1 1 calc R . .
C13 C 0.2922(5) 0.7104(5) 0.6758(4) 0.113(2) Uani 1 1 d . . .
H13A H 0.2883 0.6998 0.6413 0.169 Uiso 1 1 calc R . .
H13B H 0.3103 0.6764 0.6935 0.169 Uiso 1 1 calc R . .
H13C H 0.3181 0.7460 0.6791 0.169 Uiso 1 1 calc R . .
C23 C 0.0566(4) 0.6217(4) 0.8554(3) 0.079(3) Uani 1 1 d . . .
H23A H 0.0947 0.6039 0.8445 0.118 Uiso 1 1 calc R A .
H23B H 0.0647 0.6598 0.8724 0.118 Uiso 1 1 calc R . .
H23C H 0.0307 0.6295 0.8272 0.118 Uiso 1 1 calc R . .
C24 C -0.0536(5) 0.6088(5) 0.9210(4) 0.113(4) Uani 1 1 d . . .
H24A H -0.0860 0.6045 0.8970 0.170 Uiso 1 1 calc R A .
H24B H -0.0442 0.6517 0.9255 0.170 Uiso 1 1 calc R . .
H24C H -0.0666 0.5914 0.9521 0.170 Uiso 1 1 calc R . .
C22 C 0.0707(5) 0.5573(5) 0.9532(3) 0.118(4) Uani 1 1 d . . .
H22A H 0.1119 0.5506 0.9414 0.178 Uiso 1 1 calc R A .
H22B H 0.0578 0.5224 0.9726 0.178 Uiso 1 1 calc R . .
H22C H 0.0698 0.5937 0.9735 0.178 Uiso 1 1 calc R . .
C25 C -0.1000(9) 0.6025(11) 0.6089(7) 0.105(3) Uiso 0.50 1 d PD A 1
H25A H -0.0699 0.5737 0.5959 0.126 Uiso 0.50 1 calc PR A 1
H25B H -0.0785 0.6392 0.6200 0.126 Uiso 0.50 1 calc PR A 1
C26 C -0.1447(9) 0.6185(11) 0.5704(8) 0.105(3) Uiso 0.50 1 d PD A 1
H26A H -0.1326 0.6000 0.5391 0.126 Uiso 0.50 1 calc PR A 1
H26B H -0.1461 0.6628 0.5661 0.126 Uiso 0.50 1 calc PR A 1
C27 C -0.2078(9) 0.5947(11) 0.5859(8) 0.105(3) Uiso 0.50 1 d PD A 1
H27A H -0.2363 0.6285 0.5911 0.126 Uiso 0.50 1 calc PR A 1
H27B H -0.2246 0.5672 0.5609 0.126 Uiso 0.50 1 calc PR A 1
C28 C -0.1957(8) 0.5618(10) 0.6323(7) 0.105(3) Uiso 0.50 1 d PD A 1
H28A H -0.2004 0.5178 0.6272 0.126 Uiso 0.50 1 calc PR A 1
H28B H -0.2249 0.5747 0.6576 0.126 Uiso 0.50 1 calc PR A 1
C25A C -0.1168(10) 0.6317(8) 0.6234(8) 0.105(3) Uiso 0.50 1 d PD A 2
H25C H -0.0752 0.6296 0.6105 0.126 Uiso 0.50 1 calc PR A 2
H25D H -0.1196 0.6665 0.6460 0.126 Uiso 0.50 1 calc PR A 2
C26A C -0.1613(10) 0.6387(9) 0.5826(9) 0.105(3) Uiso 0.50 1 d PD A 2
H26C H -0.1423 0.6557 0.5530 0.126 Uiso 0.50 1 calc PR A 2
H26D H -0.1964 0.6638 0.5921 0.126 Uiso 0.50 1 calc PR A 2
C27A C -0.1791(11) 0.5694(9) 0.5758(7) 0.105(3) Uiso 0.50 1 d PD A 2
H27C H -0.2223 0.5665 0.5666 0.126 Uiso 0.50 1 calc PR A 2
H27D H -0.1548 0.5518 0.5491 0.126 Uiso 0.50 1 calc PR A 2
C28A C -0.1688(10) 0.5346(9) 0.6208(7) 0.105(3) Uiso 0.50 1 d PD A 2
H28C H -0.2073 0.5255 0.6376 0.126 Uiso 0.50 1 calc PR A 2
H28D H -0.1471 0.4964 0.6141 0.126 Uiso 0.50 1 calc PR A 2

loop_
_atom_site_aniso_label
_atom_site_aniso_U_11
_atom_site_aniso_U_22
_atom_site_aniso_U_33
_atom_site_aniso_U_23
_atom_site_aniso_U_13
_atom_site_aniso_U_12
Nd1 0.0411(3) 0.0359(3) 0.04169(18) 0.000 0.000 -0.0015(3)
O1 0.037(3) 0.040(3) 0.064(3) 0.007(3) -0.003(2) -0.003(2)
O2 0.098(6) 0.127(6) 0.093(4) 0.040(4) -0.041(4) -0.055(5)
N1 0.045(4) 0.051(4) 0.060(3) 0.005(3) -0.002(3) -0.006(3)
N2 0.051(6) 0.067(6) 0.042(4) 0.000 0.000 0.013(5)
Cl1 0.104(2) 0.0826(19) 0.176(3) -0.0260(19) -0.010(2) 0.0379(15)
Li1 0.064(10) 0.097(12) 0.078(10) 0.043(9) -0.023(8) -0.021(8)
Si1 0.0841(19) 0.0818(19) 0.0561(13) -0.0173(13) -0.0151(14) 0.0154(15)
C1 0.034(4) 0.050(5) 0.046(4) -0.006(4) 0.007(3) -0.008(4)
C2 0.040(4) 0.043(5) 0.053(4) 0.000(4) 0.007(4) 0.000(3)
C3 0.034(4) 0.060(5) 0.060(5) -0.007(4) 0.000(4) 0.000(4)
C4 0.044(5) 0.051(5) 0.064(5) 0.002(4) 0.007(4) -0.008(4)
C5 0.053(5) 0.051(5) 0.054(4) 0.013(4) -0.004(4) -0.008(4)
C6 0.040(5) 0.058(5) 0.041(4) 0.000(4) -0.002(3) -0.007(4)
C15 0.053(5) 0.048(5) 0.049(4) 0.001(4) -0.005(4) -0.005(4)
C16 0.036(4) 0.058(6) 0.064(5) 0.012(4) -0.009(4) 0.003(4)
C21 0.056(5) 0.074(6) 0.065(5) 0.021(5) -0.011(5) 0.029(4)
C20 0.065(6) 0.102(8) 0.085(8) 0.022(6) 0.006(5) 0.022(6)
C19 0.073(6) 0.060(6) 0.092(7) -0.012(6) -0.010(6) 0.017(5)
C18 0.067(6) 0.057(6) 0.097(7) 0.018(5) -0.011(5) 0.010(5)
C17 0.056(6) 0.048(5) 0.070(5) 0.013(4) -0.001(4) -0.012(4)
C7 0.040(4) 0.054(5) 0.076(6) 0.006(4) -0.007(4) -0.002(3)
C10 0.053(6) 0.066(6) 0.105(7) 0.009(5) -0.025(5) -0.005(4)
C9 0.066(6) 0.067(6) 0.114(8) -0.003(5) -0.017(5) 0.010(5)
C8 0.061(6) 0.110(8) 0.069(6) 0.027(6) -0.009(5) -0.006(5)
C11 0.101(5) 0.079(4) 0.158(6) 0.023(4) 0.004(4) -0.034(3)
C12 0.101(5) 0.079(4) 0.158(6) 0.023(4) 0.004(4) -0.034(3)
C14 0.101(5) 0.079(4) 0.158(6) 0.023(4) 0.004(4) -0.034(3)
C13 0.101(5) 0.079(4) 0.158(6) 0.023(4) 0.004(4) -0.034(3)
C23 0.072(7) 0.068(7) 0.096(7) -0.019(5) -0.020(5) 0.015(5)
C24 0.122(9) 0.125(10) 0.094(7) -0.035(7) 0.018(7) 0.045(8)
C22 0.152(11) 0.128(10) 0.075(7) -0.013(7) -0.047(7) 0.000(8)

loop_
_atom_type_symbol
_atom_type_description
_atom_type_scat_dispersion_real
_atom_type_scat_dispersion_imag
_atom_type_scat_source
C C 0.0033 0.0016 'International Tables Vol C Tables 4.2.6.8 and 6.1.1.4'
H H 0.0000 0.0000 'International Tables Vol C Tables 4.2.6.8 and 6.1.1.4'
N N 0.0061 0.0033 'International Tables Vol C Tables 4.2.6.8 and 6.1.1.4'
O O 0.0106 0.0060 'International Tables Vol C Tables 4.2.6.8 and 6.1.1.4'
Nd Nd -0.1943 3.0179 'International Tables Vol C Tables 4.2.6.8 and 6.1.1.4'
Si Si 0.0817 0.0704 'International Tables Vol C Tables 4.2.6.8 and 6.1.1.4'
Cl Cl 0.1484 0.1585 'International Tables Vol C Tables 4.2.6.8 and 6.1.1.4'
Li Li -0.0003 0.0001 'International Tables Vol C Tables 4.2.6.8 and 6.1.1.4'

loop_
_geom_angle_atom_site_label_1
_geom_angle_atom_site_label_2
_geom_angle_atom_site_label_3
_geom_angle
_geom_angle_site_symmetry_1
_geom_angle_site_symmetry_3
O1 Nd1 O1 140.4(2) 3_565 .
O1 Nd1 N2 109.78(12) 3_565 .
O1 Nd1 N2 109.78(12) . .
O1 Nd1 N1 79.63(18) 3_565 3_565
O1 Nd1 N1 76.75(18) . 3_565
N2 Nd1 N1 127.21(15) . 3_565
O1 Nd1 N1 76.75(18) 3_565 .
O1 Nd1 N1 79.63(18) . .
N2 Nd1 N1 127.21(15) . .
N1 Nd1 N1 105.6(3) 3_565 .
O1 Nd1 Li1 112.6(3) 3_565 3_565
O1 Nd1 Li1 35.9(3) . 3_565
N2 Nd1 Li1 129.1(3) . 3_565
N1 Nd1 Li1 41.1(3) 3_565 3_565
N1 Nd1 Li1 89.5(4) . 3_565
O1 Nd1 Si1 100.57(12) 3_565 3_565
O1 Nd1 Si1 115.25(12) . 3_565
N2 Nd1 Si1 25.66(5) . 3_565
N1 Nd1 Si1 102.68(15) 3_565 3_565
N1 Nd1 Si1 150.53(16) . 3_565
Li1 Nd1 Si1 117.8(3) 3_565 3_565
C1 O1 Li1 119.7(6) . 3_565
C1 O1 Nd1 128.3(4) . .
Li1 O1 Nd1 97.0(5) 3_565 .
C25 O2 C28A 97.6(14) . .
C25 O2 C25A 33.9(12) . .
C28A O2 C25A 114.3(13) . .
C25 O2 C28 108.5(12) . .
C28A O2 C28 35.6(11) . .
C25A O2 C28 104.2(12) . .
C25 O2 Li1 122.2(11) . .
C28A O2 Li1 126.5(11) . .
C25A O2 Li1 118.7(10) . .
C28 O2 Li1 129.3(10) . .
C16 N1 C15 117.3(6) . .
C16 N1 Li1 93.3(6) . .
C15 N1 Li1 119.6(6) . .
C16 N1 Nd1 124.8(5) . .
C15 N1 Nd1 109.5(4) . .
Li1 N1 Nd1 87.6(4) . .
Si1 N2 Si1 123.9(5) . 3_565
Si1 N2 Nd1 118.1(2) . .
Si1 N2 Nd1 118.1(2) 3_565 .
O2 Li1 O1 133.5(9) . 3_565
O2 Li1 N1 123.4(8) . .
O1 Li1 N1 98.2(6) 3_565 .
O2 Li1 C16 113.9(7) . .
O1 Li1 C16 112.4(7) 3_565 .
N1 Li1 C16 33.0(3) . .
O2 Li1 C21 122.1(8) . .
O1 Li1 C21 96.5(6) 3_565 .
N1 Li1 C21 57.5(4) . .
C16 Li1 C21 30.5(3) . .
N2 Si1 C23 110.4(4) . .
N2 Si1 C24 112.8(4) . .
C23 Si1 C24 105.9(5) . .
N2 Si1 C22 113.6(4) . .
C23 Si1 C22 105.8(5) . .
C24 Si1 C22 107.9(5) . .
O1 C1 C6 117.6(6) . .
O1 C1 C2 121.5(6) . .
C6 C1 C2 120.9(7) . .
C1 C2 C3 116.5(7) . .
C1 C2 C7 123.2(6) . .
C3 C2 C7 120.3(6) . .
C4 C3 C2 123.6(7) . .
C4 C3 H3 118.2 . .
C2 C3 H3 118.2 . .
C5 C4 C3 116.6(7) . .
C5 C4 C11 122.0(8) . .
C3 C4 C11 121.4(8) . .
C4 C5 C6 123.2(7) . .
C4 C5 H5 118.4 . .
C6 C5 H5 118.4 . .
C5 C6 C1 119.2(6) . .
C5 C6 C15 121.7(7) . .
C1 C6 C15 119.1(6) . .
N1 C15 C6 116.2(6) . .
N1 C15 H15A 108.2 . .
C6 C15 H15A 108.2 . .
N1 C15 H15B 108.2 . .
C6 C15 H15B 108.2 . .
H15A C15 H15B 107.4 . .
N1 C16 C17 126.1(8) . .
N1 C16 C21 116.5(7) . .
C17 C16 C21 117.3(8) . .
N1 C16 Li1 53.6(5) . .
C17 C16 Li1 133.4(6) . .
C21 C16 Li1 81.6(6) . .
C20 C21 C16 120.6(8) . .
C20 C21 Li1 144.0(6) . .
C16 C21 Li1 67.9(5) . .
C20 C21 H21 105.3 . .
C16 C21 H21 105.3 . .
Li1 C21 H21 105.3 . .
C19 C20 C21 119.9(8) . .
C19 C20 H20 120.0 . .
C21 C20 H20 120.0 . .
C18 C19 C20 120.4(9) . .
C18 C19 Cl1 119.8(8) . .
C20 C19 Cl1 119.8(8) . .
C19 C18 C17 120.9(9) . .
C19 C18 H18 119.6 . .
C17 C18 H18 119.6 . .
C18 C17 C16 120.6(8) . .
C18 C17 H17 119.7 . .
C16 C17 H17 119.7 . .
C8 C7 C9 109.0(7) . .
C8 C7 C2 111.3(6) . .
C9 C7 C2 109.6(6) . .
C8 C7 C10 108.1(7) . .
C9 C7 C10 106.2(7) . .
C2 C7 C10 112.4(6) . .
C7 C10 H10A 109.5 . .
C7 C10 H10B 109.5 . .
H10A C10 H10B 109.5 . .
C7 C10 H10C 109.5 . .
H10A C10 H10C 109.5 . .
H10B C10 H10C 109.5 . .
C7 C9 H9A 109.5 . .
C7 C9 H9B 109.5 . .
H9A C9 H9B 109.5 . .
C7 C9 H9C 109.5 . .
H9A C9 H9C 109.5 . .
H9B C9 H9C 109.5 . .
C7 C8 H8A 109.5 . .
C7 C8 H8B 109.5 . .
H8A C8 H8B 109.5 . .
C7 C8 H8C 109.5 . .
H8A C8 H8C 109.5 . .
H8B C8 H8C 109.5 . .
C14 C11 C13 113.5(11) . .
C14 C11 C4 114.9(9) . .
C13 C11 C4 112.3(9) . .
C14 C11 C12 103.5(10) . .
C13 C11 C12 104.7(9) . .
C4 C11 C12 106.8(9) . .
C11 C12 H12A 109.5 . .
C11 C12 H12B 109.5 . .
H12A C12 H12B 109.5 . .
C11 C12 H12C 109.5 . .
H12A C12 H12C 109.5 . .
H12B C12 H12C 109.5 . .
C11 C14 H14A 109.5 . .
C11 C14 H14B 109.5 . .
H14A C14 H14B 109.5 . .
C11 C14 H14C 109.5 . .
H14A C14 H14C 109.5 . .
H14B C14 H14C 109.5 . .
C11 C13 H13A 109.5 . .
C11 C13 H13B 109.5 . .
H13A C13 H13B 109.5 . .
C11 C13 H13C 109.5 . .
H13A C13 H13C 109.5 . .
H13B C13 H13C 109.5 . .
Si1 C23 H23A 109.5 . .
Si1 C23 H23B 109.5 . .
H23A C23 H23B 109.5 . .
Si1 C23 H23C 109.5 . .
H23A C23 H23C 109.5 . .
H23B C23 H23C 109.5 . .
Si1 C24 H24A 109.5 . .
Si1 C24 H24B 109.5 . .
H24A C24 H24B 109.5 . .
Si1 C24 H24C 109.5 . .
H24A C24 H24C 109.5 . .
H24B C24 H24C 109.5 . .
Si1 C22 H22A 109.5 . .
Si1 C22 H22B 109.5 . .
H22A C22 H22B 109.5 . .
Si1 C22 H22C 109.5 . .
H22A C22 H22C 109.5 . .
H22B C22 H22C 109.5 . .
O2 C25 C26 108.1(16) . .
O2 C25 H25A 110.1 . .
C26 C25 H25A 110.1 . .
O2 C25 H25B 110.1 . .
C26 C25 H25B 110.1 . .
H25A C25 H25B 108.4 . .
C25 C26 C27 108.9(18) . .
C25 C26 H26A 109.9 . .
C27 C26 H26A 109.9 . .
C25 C26 H26B 109.9 . .
C27 C26 H26B 109.9 . .
H26A C26 H26B 108.3 . .
C28 C27 C26 103.7(17) . .
C28 C27 H27A 111.0 . .
C26 C27 H27A 111.0 . .
C28 C27 H27B 111.0 . .
C26 C27 H27B 111.0 . .
H27A C27 H27B 109.0 . .
C27 C28 O2 109.0(15) . .
C27 C28 H28A 109.9 . .
O2 C28 H28A 109.9 . .
C27 C28 H28B 109.9 . .
O2 C28 H28B 109.9 . .
H28A C28 H28B 108.3 . .
O2 C25A C26A 106.9(15) . .
O2 C25A H25C 110.3 . .
C26A C25A H25C 110.3 . .
O2 C25A H25D 110.3 . .
C26A C25A H25D 110.3 . .
H25C C25A H25D 108.6 . .
C25A C26A C27A 98.7(16) . .
C25A C26A H26C 112.0 . .
C27A C26A H26C 112.0 . .
C25A C26A H26D 112.0 . .
C27A C26A H26D 112.0 . .
H26C C26A H26D 109.7 . .
C28A C27A C26A 111.5(17) . .
C28A C27A H27C 109.3 . .
C26A C27A H27C 109.3 . .
C28A C27A H27D 109.3 . .
C26A C27A H27D 109.3 . .
H27C C27A H27D 108.0 . .
O2 C28A C27A 101.9(15) . .
O2 C28A H28C 111.4 . .
C27A C28A H28C 111.4 . .
O2 C28A H28D 111.4 . .
C27A C28A H28D 111.4 . .
H28C C28A H28D 109.3 . .

loop_
_geom_bond_atom_site_label_1
_geom_bond_atom_site_label_2
_geom_bond_distance
_geom_bond_site_symmetry_2
Nd1 O1 2.318(5) 3_565
Nd1 O1 2.318(5) .
Nd1 N2 2.332(7) .
Nd1 N1 2.454(6) 3_565
Nd1 N1 2.454(6) .
Nd1 Li1 3.140(14) 3_565
Nd1 Si1 3.478(3) 3_565
O1 C1 1.371(8) .
O1 Li1 1.853(15) 3_565
O2 C25 1.409(15) .
O2 C28A 1.409(15) .
O2 C25A 1.436(15) .
O2 C28 1.477(15) .
O2 Li1 1.828(15) .
N1 C16 1.398(9) .
N1 C15 1.477(9) .
N1 Li1 2.065(15) .
N2 Si1 1.707(4) .
N2 Si1 1.707(4) 3_565
Cl1 C19 1.750(9) .
Li1 O1 1.853(15) 3_565
Li1 C16 2.560(17) .
Li1 C21 2.735(19) .
Si1 C23 1.865(10) .
Si1 C24 1.875(9) .
Si1 C22 1.892(9) .
C1 C6 1.399(9) .
C1 C2 1.401(9) .
C2 C3 1.405(9) .
C2 C7 1.540(9) .
C3 C4 1.402(10) .
C3 H3 0.9300 .
C4 C5 1.364(10) .
C4 C11 1.541(12) .
C5 C6 1.379(10) .
C5 H5 0.9300 .
C6 C15 1.512(9) .
C15 H15A 0.9700 .
C15 H15B 0.9700 .
C16 C17 1.399(10) .
C16 C21 1.402(10) .
C21 C20 1.389(11) .
C21 H21 0.9800 .
C20 C19 1.379(12) .
C20 H20 0.9300 .
C19 C18 1.342(12) .
C18 C17 1.389(12) .
C18 H18 0.9300 .
C17 H17 0.9300 .
C7 C8 1.519(11) .
C7 C9 1.528(11) .
C7 C10 1.543(10) .
C10 H10A 0.9600 .
C10 H10B 0.9600 .
C10 H10C 0.9600 .
C9 H9A 0.9600 .
C9 H9B 0.9600 .
C9 H9C 0.9600 .
C8 H8A 0.9600 .
C8 H8B 0.9600 .
C8 H8C 0.9600 .
C11 C14 1.452(14) .
C11 C13 1.473(14) .
C11 C12 1.559(16) .
C12 H12A 0.9600 .
C12 H12B 0.9600 .
C12 H12C 0.9600 .
C14 H14A 0.9600 .
C14 H14B 0.9600 .
C14 H14C 0.9600 .
C13 H13A 0.9600 .
C13 H13B 0.9600 .
C13 H13C 0.9600 .
C23 H23A 0.9600 .
C23 H23B 0.9600 .
C23 H23C 0.9600 .
C24 H24A 0.9600 .
C24 H24B 0.9600 .
C24 H24C 0.9600 .
C22 H22A 0.9600 .
C22 H22B 0.9600 .
C22 H22C 0.9600 .
C25 C26 1.460(17) .
C25 H25A 0.9700 .
C25 H25B 0.9700 .
C26 C27 1.521(17) .
C26 H26A 0.9700 .
C26 H26B 0.9700 .
C27 C28 1.464(16) .
C27 H27A 0.9700 .
C27 H27B 0.9700 .
C28 H28A 0.9700 .
C28 H28B 0.9700 .
C25A C26A 1.470(17) .
C25A H25C 0.9700 .
C25A H25D 0.9700 .
C26A C27A 1.563(17) .
C26A H26C 0.9700 .
C26A H26D 0.9700 .
C27A C28A 1.445(16) .
C27A H27C 0.9700 .
C27A H27D 0.9700 .
C28A H28C 0.9700 .
C28A H28D 0.9700 .
